data_1521760
loop_
_publ_author_name
'Khalaff, K.'
'Schubert, K.'

_publ_section_title
;
 Kristallstruktur von Pd5 Ga2
;
_journal_name_full 'Journal of the Less-Common Metals'
_journal_page_first 129
_journal_page_last 140
_journal_volume 37
_journal_year 1974
_chemical_formula_sum 'Ga2 Pd5'
_space_group_IT_number 62
_symmetry_space_group_name_Hall '-P 2ac 2n'
_symmetry_space_group_name_H-M 'P n m a'
_cell_angle_alpha 90
_cell_angle_beta 90
_cell_angle_gamma 90
_cell_formula_units_Z 4
_cell_length_a 5.485
_cell_length_b 4.083
_cell_length_c 18.369
_cell_volume 411.378
_citation_journal_id_ASTM JCOMAH
_cod_data_source_file Khalaff_JCOMAH_1974_300.cif
_cod_data_source_block Ga2Pd5
_cod_original_cell_volume 411.3784
_cod_database_code 1521760

loop_
_symmetry_equiv_pos_as_xyz
x,y,z
-x+1/2,-y,z+1/2
x+1/2,-y+1/2,-z+1/2
-x,y+1/2,-z
-x,-y,-z
x-1/2,y,-z-1/2
-x-1/2,y-1/2,z-1/2
x,-y-1/2,z

loop_
_atom_site_label
_atom_site_type_symbol
_atom_site_fract_x
_atom_site_fract_y
_atom_site_fract_z
_atom_site_occupancy
_atom_site_U_iso_or_equiv
Pd3 Pd 0.964 0.25 0.911 1 0.0
Pd1 Pd 0.868 0.25 0.765 1 0.0
Pd5 Pd 0.963 0.25 0.617 1 0.0
Ga1 Ga 0.794 0.25 0.043 1 0.0
Ga2 Ga 0.331 0.25 0.177 1 0.0
Pd2 Pd 0.33 0.25 0.031 1 0.0
Pd4 Pd 0.833 0.25 0.179 1 0.0
